data_2104421
loop_
_publ_author_name
'Rutzinger, D.'
'Bartsch, C.'
'Doert, Th.'
'Ruck, M.'

_publ_section_title
;
 Incommensurately modulated lanthanide coinage-metal diarsenides. II.
 GdCuAs~2~, GdAu~1{-~\d}As~2~ and TbAu~1{-~\d}As~2~ -- new distortion
 variants of the HfCuSi~2~ type with irregularly stacked zigzag chains
 of arsenic atoms
;
_journal_coeditor_code CK5036
_journal_issue 5
_journal_name_full 'Acta Crystallographica Section B'
_journal_page_first 527
_journal_page_last 534
_journal_paper_doi 10.1107/S0108768109029565
_journal_volume 65
_journal_year 2009
_chemical_formula_analytical 'As2 Au0.966 Tb1'
_chemical_formula_iupac 'As2 Au0.966 Tb1'
_chemical_formula_moiety 'As2 Au0.966 Tb1'
_chemical_formula_structural 'As2 Au0.966 Tb1'
_chemical_formula_sum 'As2 Au0.966 Tb'
_chemical_formula_weight 499.0
_chemical_name_common 'Terbium gold arsenide'
_chemical_name_systematic ' ?'
_space_group_ssg_name P21/m(\a0\g)00
_symmetry_cell_setting monoclinic
_cell_angle_alpha 90
_cell_angle_beta 90.0(3)
_cell_angle_gamma 90
_cell_formula_units_Z 2
_cell_length_a 3.933(2)
_cell_length_b 4.0891(15)
_cell_length_c 10.1350(14)
_cell_measurement_reflns_used 7354
_cell_measurement_temperature 293.0(10)
_cell_measurement_theta_max 33.42
_cell_measurement_theta_min 2.95
_cell_modulation_dimension 1
_cell_volume 163.00(10)
_computing_cell_refinement 'X-AREA, STOE, 2006'
_computing_data_collection 'X-AREA, STOE, 2006'
_computing_data_reduction 'X-AREA, STOE, 2002'
_computing_molecular_graphics
;
DIAMOND-Visuelles Informationssystem f\"ur Kristallstrukturen
 (G. Bergerhoff, Bonn, 1999)
;
_computing_publication_material 'Jana2000 (Petricek, Dusek & Palatinus, 2000)'
_computing_structure_refinement 'Jana2000 (Petricek, Dusek & Palatinus, 2000)'
_computing_structure_solution 'SHELXS-97 (Sheldrick, 1997)'
_diffrn_ambient_temperature 293
_diffrn_detector_area_resol_mean 6.67
_diffrn_measured_fraction_theta_full 1.00
_diffrn_measurement_device '2-circle goniometer'
_diffrn_measurement_device_type 'STOE IPDS 2'
_diffrn_measurement_method '\w scans'
_diffrn_radiation_monochromator 'plane graphite'
_diffrn_radiation_type 'Mo K\a'
_diffrn_radiation_wavelength 0.71073
_diffrn_reflns_av_R_equivalents 0.0593
_diffrn_reflns_av_sigmaI/netI 0.0133
_diffrn_reflns_limit_h_max 6
_diffrn_reflns_limit_h_min -5
_diffrn_reflns_limit_index_m_1_max 1
_diffrn_reflns_limit_index_m_1_min -1
_diffrn_reflns_limit_k_max 6
_diffrn_reflns_limit_k_min -5
_diffrn_reflns_limit_l_max 16
_diffrn_reflns_limit_l_min -16
_diffrn_reflns_number 9845
_diffrn_reflns_reduction_process
;
XShape (Stoe, 1999), XRed32 (Stoe, 2001)
;
_diffrn_reflns_theta_full 33.42
_diffrn_reflns_theta_max 33.42
_diffrn_reflns_theta_min 2.95
_exptl_absorpt_coefficient_mu 84.78
_exptl_absorpt_correction_T_max 0.892
_exptl_absorpt_correction_T_min 0.066
_exptl_absorpt_correction_type numerical
_exptl_absorpt_process_details '(Jana2000; Petricek, Dusek & Palatinus, 2000)'
_exptl_crystal_colour black
_exptl_crystal_density_diffrn 10.166
_exptl_crystal_density_method none
_exptl_crystal_description platelet
_exptl_crystal_F_000 415
_exptl_crystal_size_max 0.126
_exptl_crystal_size_mid 0.120
_exptl_crystal_size_min 0.011
_refine_diff_density_max 3.84
_refine_diff_density_min -3.65
_refine_ls_extinction_coef 0.26(3)
_refine_ls_extinction_method 'B-C type 1 Lorentzian isotropic (Becker & Coppens, 1974)'
_refine_ls_goodness_of_fit_ref 2.96
_refine_ls_number_parameters 78
_refine_ls_number_reflns 2101
_refine_ls_R_factor_all 0.0879
_refine_ls_R_factor_gt 0.0555
_refine_ls_shift/su_max 0.0336
_refine_ls_shift/su_mean 0.0014
_refine_ls_structure_factor_coef F
_refine_ls_weighting_details w=1/(\s^2^(F)+0.0001F^2^)
_refine_ls_weighting_scheme sigma
_refine_ls_wR_factor_gt 0.0640
_refine_ls_wR_factor_ref 0.0655
_reflns_number_gt 1092
_reflns_number_total 2101
_reflns_threshold_expression I>3\s(I)
_cod_data_source_file ck5036.cif
_cod_data_source_block III
_cod_original_cell_volume 163.01(12)
_cod_original_formula_sum 'As2 Au0.966 Tb1'
_cod_database_code 2104421

loop_
_space_group_symop_ssg_id
_space_group_symop_ssg_operation_algebraic
1 x1,x2,x3,x4
2 -x1,1/2+x2,-x3,-x4
3 -x1,-x2,-x3,-x4
4 x1,1/2-x2,x3,x4

loop_
_atom_site_type_symbol
_atom_site_label
_atom_site_fract_x
_atom_site_fract_y
_atom_site_fract_z
_atom_site_U_iso_or_equiv
_atom_site_adp_type
_atom_site_calc_flag
_atom_site_refinement_flags
_atom_site_occupancy
_atom_site_disorder_assembly
_atom_site_disorder_group
Au Au1 0.7484(10) 0.25 0.50072(17) 0.0259(3) Uani d . 0.968(4) . .
As As1 0.2667(16) 0.25 0.31004(18) 0.0174(6) Uani d . 1 . .
As As2 0.751(3) 0.25 0.9982(4) 0.0246(8) Uani d . 1 . .
Tb Tb1 0.2494(8) 0.25 0.76696(6) 0.0179(3) Uani d . 1 . .

loop_
_atom_site_aniso_label
_atom_site_aniso_U_11
_atom_site_aniso_U_22
_atom_site_aniso_U_33
_atom_site_aniso_U_12
_atom_site_aniso_U_13
_atom_site_aniso_U_23
_atom_site_aniso_type_symbol
Au1 0.0256(6) 0.0250(6) 0.0271(3) 0 -0.001(2) 0 Au
As1 0.0138(13) 0.0155(11) 0.0229(5) 0 -0.0045(19) 0 As
As2 0.0315(18) 0.0253(15) 0.0170(5) 0 -0.002(4) 0 As
Tb1 0.0173(6) 0.0167(6) 0.0198(2) 0 0.0004(19) 0 Tb

loop_
_atom_site_displace_Fourier_atom_site_label
_atom_site_displace_Fourier_axis
_atom_site_displace_Fourier_wave_vector_seq_id
_atom_site_displace_Fourier_param_cos
_atom_site_displace_Fourier_param_sin
Au1 x 1 0.0000(3) 0.0121(3)
Au1 y 1 0 0
Au1 z 1 0.0009(4) -0.0014(2)
As1 x 1 0.0059(8) 0.0088(8)
As1 y 1 0 0
As1 z 1 0.0013(6) 0.0017(6)
As2 x 1 -0.0218(9) 0.0001(8)
As2 y 1 0 0
As2 z 1 -0.0004(8) 0.0002(5)
Tb1 x 1 -0.0066(4) 0.0061(4)
Tb1 y 1 0 0
Tb1 z 1 0.0001(3) -0.0002(3)

loop_
_atom_site_Fourier_wave_vector_seq_id
_atom_site_Fourier_wave_vector_x
_atom_site_Fourier_wave_vector_z
1 0.02000 0.46000

loop_
_atom_site_U_Fourier_atom_site_label
_atom_site_U_Fourier_tens_elem
_atom_site_U_Fourier_wave_vector_seq_id
_atom_site_U_Fourier_param_cos
_atom_site_U_Fourier_param_sin
Au1 U11 1 0.001(2) 0.0019(17)
Au1 U22 1 0.000(2) -0.002(2)
Au1 U33 1 -0.0003(9) 0.0002(15)
Au1 U12 1 0 0
Au1 U13 1 0.0003(5) 0.0010(6)
Au1 U23 1 0 0
As1 U11 1 0.003(3) 0.003(2)
As1 U22 1 0.001(4) 0.003(3)
As1 U33 1 -0.003(2) -0.004(2)
As1 U12 1 0 0
As1 U13 1 -0.0008(11) -0.0009(10)
As1 U23 1 0 0
As2 U11 1 0.009(6) 0.000(5)
As2 U22 1 -0.003(6) 0.001(6)
As2 U33 1 0.001(2) -0.001(3)
As2 U12 1 0 0
As2 U13 1 0.0025(12) 0.0001(17)
As2 U23 1 0 0
Tb1 U11 1 0.0019(18) -0.0003(18)
Tb1 U22 1 -0.0004(19) 0.000(2)
Tb1 U33 1 0.0005(10) -0.0006(11)
Tb1 U12 1 0 0
Tb1 U13 1 0.0010(5) -0.0003(6)
Tb1 U23 1 0 0

loop_
_atom_type_symbol
_atom_type_scat_dispersion_real
_atom_type_scat_dispersion_imag
_atom_type_scat_source
Tb -0.172 4.154 'International Tables Vol C Tables  4.2.6.8 and 6.1.1.1'
Au -2.013 8.802 'International Tables Vol C Tables  4.2.6.8 and 6.1.1.1'
As 0.050 2.006 'International Tables Vol C Tables  4.2.6.8 and 6.1.1.1'

loop_
_cell_wave_vector_seq_id
_cell_wave_vector_x
_cell_wave_vector_y
_cell_wave_vector_z
1 0.02000 0.00000 0.46000

loop_
_geom_bond_atom_site_label_1
_geom_bond_atom_site_label_2
_geom_bond_site_symmetry_1
_geom_bond_site_symmetry_2
_geom_bond_publ_flag
_geom_bond_distance_max
_geom_bond_distance_min
_geom_bond_distance_av
Au1 Au1 . 3_656 yes 2.831(4) 2.826(4) 2.829(4)
Au1 Au1 . 3_666 yes 2.831(4) 2.826(4) 2.829(4)
Au1 Au1 . 3_756 yes 2.848(4) 2.843(4) 2.845(4)
Au1 Au1 . 3_766 yes 2.848(4) 2.843(4) 2.845(4)
Au1 As1 . . yes 2.729(8) 2.684(8) 2.707(8)
Au1 As1 . 1_655 yes 2.839(8) 2.779(8) 2.809(8)
Au1 As1 . 3_656 yes 2.830(5) 2.778(5) 2.804(5)
Au1 As1 . 3_666 yes 2.830(5) 2.778(5) 2.804(5)
Au1 Tb1 . . yes 3.354(5) 3.319(5) 3.337(5)
Au1 Tb1 . 1_655 yes 3.349(5) 3.333(5) 3.341(5)
Au1 Tb1 . 3_656 yes 3.409(4) 3.385(4) 3.397(4)
Au1 Tb1 . 3_666 yes 3.409(4) 3.385(4) 3.397(4)
As1 As2 . 1_454 yes 3.848(12) 3.666(12) 3.757(11)
As1 As2 . 1_554 yes 3.735(12) 3.648(12) 3.690(11)
As1 Tb1 . 3_556 yes 2.996(6) 2.974(6) 2.985(6)
As1 Tb1 . 3_566 yes 2.996(6) 2.974(6) 2.985(6)
As1 Tb1 . 3_656 yes 2.904(6) 2.897(6) 2.901(6)
As1 Tb1 . 3_666 yes 2.904(6) 2.897(6) 2.901(6)
As2 As2 . 3_657 yes 2.962(13) 2.725(11) 2.844(12)
As2 As2 . 3_667 yes 2.962(13) 2.725(11) 2.844(12)
As2 As2 . 3_757 yes 2.954(12) 2.717(11) 2.833(12)
As2 As2 . 3_767 yes 2.954(12) 2.717(11) 2.833(12)
As2 Tb1 . . yes 3.100(11) 3.026(11) 3.063(10)
As2 Tb1 . 1_655 yes 3.085(11) 3.029(11) 3.056(10)
As2 Tb1 . 3_657 yes 3.141(7) 3.135(6) 3.139(6)
As2 Tb1 . 3_667 yes 3.141(7) 3.135(6) 3.139(6)
